data_7706671
loop_
_publ_author_name
'Li, Jiahe'
'Yan, Hao'
'Wang, Zhiyuan'
'Liu, Rongping'
'Luo, Baomei'
'Yang, Dengfeng'
'Chen, Hailan'
'Pan, Lixia'
'Ma, Zhen'

_publ_section_title
;
 Copper chloride complexes with substituted 4'-phenyl-terpyridine ligands:
 synthesis, characterization, antiproliferative activities and DNA
 interactions.
;
_journal_issue 23
_journal_name_full 'Dalton transactions (Cambridge, England : 2003)'
_journal_page_first 8243
_journal_page_last 8257
_journal_paper_doi 10.1039/d0dt03989f
_journal_volume 50
_journal_year 2021
_chemical_formula_moiety 'C25 H21 Cl2 Cu N5 O'
_chemical_formula_sum 'C25 H21 Cl2 Cu N5 O'
_chemical_formula_weight 541.92
_space_group_crystal_system monoclinic
_space_group_IT_number 14
_space_group_name_Hall '-P 2ybc'
_space_group_name_H-M_alt 'P 1 21/c 1'
_atom_sites_solution_hydrogens geom
_audit_creation_method SHELXL-2018/3
_audit_update_record
;
2020-11-15 deposited with the CCDC.	2021-02-08 downloaded from the CCDC.
;
_cell_angle_alpha 90
_cell_angle_beta 104.947(11)
_cell_angle_gamma 90
_cell_formula_units_Z 4
_cell_length_a 7.3829(8)
_cell_length_b 26.310(2)
_cell_length_c 12.513(3)
_cell_measurement_reflns_used 6272
_cell_measurement_temperature 293(2)
_cell_measurement_theta_max 29.2660
_cell_measurement_theta_min 3.3930
_cell_volume 2348.3(7)
_computing_cell_refinement 'CrysAlisPro 1.171.39.27b (Rigaku OD, 2015)'
_computing_data_collection 'CrysAlisPro 1.171.39.27b (Rigaku OD, 2015)'
_computing_data_reduction 'CrysAlisPro 1.171.39.27b (Rigaku OD, 2015)'
_computing_molecular_graphics 'Mercury (Macrae et al., 2008)'
_computing_publication_material 'SHELXL2018 and PLATON (Spek, 2009)'
_computing_structure_refinement 'SHELXL-2018/3 (Sheldrick, 2018)'
_computing_structure_solution 'SHELXS-97 (Sheldrick, 2008)'
_diffrn_ambient_temperature 293(2)
_diffrn_detector_area_resol_mean 10.3818
_diffrn_measured_fraction_theta_full 0.999
_diffrn_measured_fraction_theta_max 0.851
_diffrn_measurement_device_type 'SuperNova, Dual, Cu at zero, Atlas'
_diffrn_measurement_method '\w scans'
_diffrn_radiation_type MoK\a
_diffrn_radiation_wavelength 0.71073
_diffrn_reflns_av_R_equivalents 0.0306
_diffrn_reflns_av_unetI/netI 0.0341
_diffrn_reflns_Laue_measured_fraction_full 0.999
_diffrn_reflns_Laue_measured_fraction_max 0.851
_diffrn_reflns_limit_h_max 7
_diffrn_reflns_limit_h_min -10
_diffrn_reflns_limit_k_max 36
_diffrn_reflns_limit_k_min -26
_diffrn_reflns_limit_l_max 15
_diffrn_reflns_limit_l_min -17
_diffrn_reflns_number 15003
_diffrn_reflns_point_group_measured_fraction_full 0.999
_diffrn_reflns_point_group_measured_fraction_max 0.851
_diffrn_reflns_theta_full 25.242
_diffrn_reflns_theta_max 29.496
_diffrn_reflns_theta_min 2.856
_diffrn_source 'SuperNova (Mo) X-ray Source'
_exptl_absorpt_coefficient_mu 1.187
_exptl_absorpt_correction_T_max 1.00000
_exptl_absorpt_correction_T_min 0.47756
_exptl_absorpt_correction_type multi-scan
_exptl_absorpt_process_details
;
CrysAlisPro 1.171.39.27b (Rigaku Oxford Diffraction, 2015)
Empirical absorption correction using spherical harmonics,
 implemented in SCALE3 ABSPACK scaling algorithm.
;
_exptl_crystal_colour green
_exptl_crystal_density_diffrn 1.533
_exptl_crystal_description prism
_exptl_crystal_F_000 1108
_exptl_crystal_size_max 0.41
_exptl_crystal_size_mid 0.35
_exptl_crystal_size_min 0.08
_refine_diff_density_max 0.402
_refine_diff_density_min -0.393
_refine_diff_density_rms 0.057
_refine_ls_extinction_method none
_refine_ls_goodness_of_fit_ref 1.097
_refine_ls_hydrogen_treatment constr
_refine_ls_matrix_type full
_refine_ls_number_parameters 307
_refine_ls_number_reflns 5575
_refine_ls_number_restraints 0
_refine_ls_restrained_S_all 1.097
_refine_ls_R_factor_all 0.0559
_refine_ls_R_factor_gt 0.0404
_refine_ls_shift/su_max 0.001
_refine_ls_shift/su_mean 0.000
_refine_ls_structure_factor_coef Fsqd
_refine_ls_weighting_details 'w=1/[\s^2^(Fo^2^)+(0.0484P)^2^+0.7799P] where P=(Fo^2^+2Fc^2^)/3'
_refine_ls_weighting_scheme calc
_refine_ls_wR_factor_gt 0.1026
_refine_ls_wR_factor_ref 0.1104
_reflns_Friedel_coverage 0.000
_reflns_number_gt 4390
_reflns_number_total 5575
_reflns_threshold_expression 'I > 2\s(I)'
_cod_data_source_file d0dt03989f2.cif
_cod_data_source_block E
_cod_depositor_comments 'Adding full bibliography for 7706668--7706674.cif.'
_cod_original_sg_symbol_H-M 'P 21/c'
_cod_database_code 7706671
_shelx_shelxl_version_number 2018/3
_shelx_space_group_comment
;
The symmetry employed for this shelxl refinement is uniquely defined
by the following loop, which should always be used as a source of
symmetry information in preference to the above space-group names.
They are only intended as comments.
;

loop_
_space_group_symop_operation_xyz
'x, y, z'
'-x, y+1/2, -z+1/2'
'-x, -y, -z'
'x, -y-1/2, z-1/2'

loop_
_atom_site_label
_atom_site_type_symbol
_atom_site_fract_x
_atom_site_fract_y
_atom_site_fract_z
_atom_site_U_iso_or_equiv
_atom_site_adp_type
_atom_site_occupancy
_atom_site_site_symmetry_order
_atom_site_calc_flag
_atom_site_refinement_flags_posn
_atom_site_refinement_flags_adp
_atom_site_refinement_flags_occupancy
_atom_site_disorder_assembly
_atom_site_disorder_group
Cu1 Cu 0.27499(4) -0.09858(2) 0.71503(2) 0.03868(11) Uani 1 1 d . . . . .
Cl1 Cl 0.27641(12) -0.18006(3) 0.76456(6) 0.0588(2) Uani 1 1 d . . . . .
Cl2 Cl 0.00017(9) -0.05832(2) 0.76422(5) 0.04463(16) Uani 1 1 d . . . . .
O1 O 0.8085(4) 0.38918(9) 0.3725(2) 0.0766(7) Uani 1 1 d . . . . .
N1 N 0.1456(3) -0.10619(7) 0.55064(17) 0.0367(4) Uani 1 1 d . . . . .
N2 N 0.3508(3) -0.03566(7) 0.65555(16) 0.0351(4) Uani 1 1 d . . . . .
N3 N 0.4727(3) -0.07252(8) 0.84758(17) 0.0402(5) Uani 1 1 d . . . . .
N4 N 0.4515(6) 0.30132(12) 0.3891(3) 0.0941(11) Uani 1 1 d . . . . .
N5 N 0.9745(4) 0.32727(10) 0.4773(2) 0.0596(6) Uani 1 1 d . . . . .
C1 C 0.0557(4) -0.14719(10) 0.5015(2) 0.0437(6) Uani 1 1 d . . . . .
H1A H 0.047793 -0.175674 0.544092 0.052 Uiso 1 1 calc R U . . .
C2 C -0.0261(4) -0.14861(11) 0.3894(2) 0.0494(7) Uani 1 1 d . . . . .
H2A H -0.087431 -0.177745 0.356585 0.059 Uiso 1 1 calc R U . . .
C3 C -0.0158(4) -0.10651(10) 0.3269(2) 0.0480(6) Uani 1 1 d . . . . .
H3A H -0.069547 -0.106959 0.250982 0.058 Uiso 1 1 calc R U . . .
C4 C 0.0746(3) -0.06343(10) 0.3767(2) 0.0403(5) Uani 1 1 d . . . . .
H4A H 0.080713 -0.034333 0.335532 0.048 Uiso 1 1 calc R U . . .
C5 C 0.1555(3) -0.06461(9) 0.48878(19) 0.0336(5) Uani 1 1 d . . . . .
C6 C 0.2666(3) -0.02257(9) 0.55178(19) 0.0336(5) Uani 1 1 d . . . . .
C7 C 0.2897(3) 0.02554(9) 0.5126(2) 0.0346(5) Uani 1 1 d . . . . .
H7A H 0.227808 0.034667 0.440680 0.042 Uiso 1 1 calc R U . . .
C8 C 0.4066(3) 0.06022(9) 0.5820(2) 0.0353(5) Uani 1 1 d . . . . .
C9 C 0.4984(3) 0.04474(9) 0.6892(2) 0.0374(5) Uani 1 1 d . . . . .
H9A H 0.579849 0.066699 0.736743 0.045 Uiso 1 1 calc R U . . .
C10 C 0.4665(3) -0.00380(9) 0.7236(2) 0.0361(5) Uani 1 1 d . . . . .
C11 C 0.5456(3) -0.02654(9) 0.8342(2) 0.0378(5) Uani 1 1 d . . . . .
C12 C 0.6811(4) -0.00376(10) 0.9176(2) 0.0457(6) Uani 1 1 d . . . . .
H12A H 0.731922 0.027558 0.906678 0.055 Uiso 1 1 calc R U . . .
C13 C 0.7392(4) -0.02889(12) 1.0180(2) 0.0552(7) Uani 1 1 d . . . . .
H13A H 0.829856 -0.014498 1.075812 0.066 Uiso 1 1 calc R U . . .
C14 C 0.6624(4) -0.07496(12) 1.0313(2) 0.0569(7) Uani 1 1 d . . . . .
H14A H 0.700020 -0.092056 1.098488 0.068 Uiso 1 1 calc R U . . .
C15 C 0.5297(4) -0.09581(10) 0.9452(2) 0.0498(6) Uani 1 1 d . . . . .
H15A H 0.477889 -0.127123 0.955087 0.060 Uiso 1 1 calc R U . . .
C16 C 0.4309(3) 0.11266(9) 0.5428(2) 0.0374(5) Uani 1 1 d . . . . .
C17 C 0.5080(4) 0.15180(10) 0.6157(2) 0.0492(6) Uani 1 1 d . . . . .
H17A H 0.552999 0.144852 0.690771 0.059 Uiso 1 1 calc R U . . .
C18 C 0.5182(4) 0.20041(11) 0.5780(3) 0.0544(7) Uani 1 1 d . . . . .
H18A H 0.568346 0.226201 0.627625 0.065 Uiso 1 1 calc R U . . .
C19 C 0.4542(4) 0.21126(10) 0.4663(3) 0.0484(6) Uani 1 1 d . . . . .
C20 C 0.3803(4) 0.17294(10) 0.3933(2) 0.0498(6) Uani 1 1 d . . . . .
H20A H 0.338254 0.179998 0.318145 0.060 Uiso 1 1 calc R U . . .
C21 C 0.3681(4) 0.12427(10) 0.4308(2) 0.0461(6) Uani 1 1 d . . . . .
H21A H 0.317292 0.098744 0.380581 0.055 Uiso 1 1 calc R U . . .
C22 C 0.4572(5) 0.26280(12) 0.4231(3) 0.0619(8) Uani 1 1 d . . . . .
C31 C 0.8992(5) 0.37318(12) 0.4608(3) 0.0574(7) Uani 1 1 d . . . . .
H31A H 0.917208 0.394729 0.521539 0.069 Uiso 1 1 calc R U . . .
C32 C 0.9439(6) 0.29167(14) 0.3877(4) 0.0910(13) Uani 1 1 d . . . . .
H32A H 1.007713 0.260446 0.413356 0.136 Uiso 1 1 calc R U . . .
H32B H 0.812055 0.285256 0.360469 0.136 Uiso 1 1 calc R U . . .
H32C H 0.991593 0.305464 0.329346 0.136 Uiso 1 1 calc R U . . .
C33 C 1.0830(7) 0.31228(19) 0.5854(4) 0.1081(17) Uani 1 1 d . . . . .
H33A H 1.126775 0.278077 0.582601 0.162 Uiso 1 1 calc R U . . .
H33B H 1.188351 0.334685 0.609207 0.162 Uiso 1 1 calc R U . . .
H33C H 1.006248 0.314086 0.636667 0.162 Uiso 1 1 calc R U . . .

loop_
_atom_site_aniso_label
_atom_site_aniso_U_11
_atom_site_aniso_U_22
_atom_site_aniso_U_33
_atom_site_aniso_U_23
_atom_site_aniso_U_13
_atom_site_aniso_U_12
Cu1 0.04647(19) 0.03291(17) 0.03339(17) 0.00179(12) 0.00439(13) -0.00266(12)
Cl1 0.0849(5) 0.0348(3) 0.0514(4) 0.0055(3) 0.0080(4) -0.0017(3)
Cl2 0.0478(3) 0.0467(4) 0.0376(3) -0.0004(3) 0.0076(3) 0.0025(3)
O1 0.0941(18) 0.0650(14) 0.0611(15) 0.0040(12) 0.0028(14) 0.0227(13)
N1 0.0401(10) 0.0336(10) 0.0358(11) -0.0019(8) 0.0087(9) -0.0024(8)
N2 0.0369(10) 0.0337(10) 0.0329(11) -0.0012(8) 0.0057(8) -0.0026(8)
N3 0.0428(11) 0.0379(11) 0.0361(11) 0.0025(9) 0.0032(9) 0.0010(9)
N4 0.133(3) 0.0584(19) 0.098(3) 0.0075(18) 0.042(2) -0.0124(19)
N5 0.0672(16) 0.0513(15) 0.0594(16) 0.0071(12) 0.0145(13) 0.0119(12)
C1 0.0496(15) 0.0358(13) 0.0455(15) -0.0031(11) 0.0120(12) -0.0052(11)
C2 0.0505(15) 0.0448(15) 0.0488(16) -0.0129(12) 0.0051(13) -0.0059(12)
C3 0.0484(15) 0.0526(16) 0.0366(14) -0.0071(12) -0.0006(11) 0.0001(12)
C4 0.0401(13) 0.0406(13) 0.0384(13) 0.0011(11) 0.0065(11) 0.0014(10)
C5 0.0331(11) 0.0337(12) 0.0340(12) -0.0013(9) 0.0086(10) 0.0026(9)
C6 0.0320(11) 0.0357(12) 0.0329(12) -0.0027(9) 0.0080(9) 0.0013(9)
C7 0.0356(12) 0.0352(12) 0.0326(12) 0.0008(9) 0.0079(10) 0.0031(9)
C8 0.0344(11) 0.0334(12) 0.0388(13) -0.0013(10) 0.0107(10) 0.0013(9)
C9 0.0358(12) 0.0365(13) 0.0376(13) -0.0036(10) 0.0049(10) -0.0027(10)
C10 0.0345(11) 0.0382(13) 0.0340(13) -0.0016(10) 0.0061(10) -0.0004(10)
C11 0.0362(12) 0.0393(13) 0.0361(13) -0.0011(10) 0.0064(10) 0.0012(10)
C12 0.0441(14) 0.0457(15) 0.0434(15) -0.0053(11) 0.0040(12) -0.0021(11)
C13 0.0501(16) 0.0632(19) 0.0421(16) -0.0052(13) -0.0065(13) 0.0025(14)
C14 0.0632(18) 0.0574(18) 0.0401(16) 0.0066(13) -0.0049(14) 0.0061(15)
C15 0.0553(16) 0.0449(15) 0.0429(15) 0.0074(12) 0.0013(13) 0.0019(12)
C16 0.0359(12) 0.0342(12) 0.0417(14) -0.0008(10) 0.0095(10) 0.0005(10)
C17 0.0553(16) 0.0425(15) 0.0442(15) -0.0008(12) 0.0025(13) -0.0049(12)
C18 0.0645(18) 0.0384(15) 0.0549(18) -0.0062(12) 0.0056(14) -0.0089(13)
C19 0.0496(15) 0.0353(13) 0.0615(18) 0.0020(12) 0.0163(14) -0.0019(11)
C20 0.0591(17) 0.0429(15) 0.0454(15) 0.0074(12) 0.0100(13) -0.0014(12)
C21 0.0546(15) 0.0382(14) 0.0442(15) -0.0015(11) 0.0105(12) -0.0051(12)
C22 0.075(2) 0.0414(17) 0.071(2) 0.0018(15) 0.0215(18) 0.0003(15)
C31 0.0665(19) 0.0532(18) 0.0514(18) -0.0062(14) 0.0136(15) 0.0059(15)
C32 0.103(3) 0.054(2) 0.109(3) -0.019(2) 0.013(3) 0.010(2)
C33 0.122(4) 0.126(4) 0.073(3) 0.029(3) 0.019(3) 0.055(3)

loop_
_atom_type_symbol
_atom_type_description
_atom_type_scat_dispersion_real
_atom_type_scat_dispersion_imag
_atom_type_scat_source
C C 0.0033 0.0016 'International Tables Vol C Tables 4.2.6.8 and 6.1.1.4'
H H 0.0000 0.0000 'International Tables Vol C Tables 4.2.6.8 and 6.1.1.4'
Cl Cl 0.1484 0.1585 'International Tables Vol C Tables 4.2.6.8 and 6.1.1.4'
Cu Cu 0.3201 1.2651 'International Tables Vol C Tables 4.2.6.8 and 6.1.1.4'
N N 0.0061 0.0033 'International Tables Vol C Tables 4.2.6.8 and 6.1.1.4'
O O 0.0106 0.0060 'International Tables Vol C Tables 4.2.6.8 and 6.1.1.4'

loop_
_geom_angle_atom_site_label_1
_geom_angle_atom_site_label_2
_geom_angle_atom_site_label_3
_geom_angle
_geom_angle_site_symmetry_1
_geom_angle_site_symmetry_3
_geom_angle_publ_flag
N2 Cu1 N3 78.96(8) . . ?
N2 Cu1 N1 78.76(8) . . ?
N3 Cu1 N1 155.39(8) . . ?
N2 Cu1 Cl1 159.73(6) . . ?
N3 Cu1 Cl1 98.46(6) . . ?
N1 Cu1 Cl1 98.80(6) . . ?
N2 Cu1 Cl2 93.74(6) . . ?
N3 Cu1 Cl2 96.54(6) . . ?
N1 Cu1 Cl2 95.22(6) . . ?
Cl1 Cu1 Cl2 106.53(3) . . ?
C1 N1 C5 119.0(2) . . ?
C1 N1 Cu1 126.35(18) . . ?
C5 N1 Cu1 114.62(15) . . ?
C6 N2 C10 121.4(2) . . ?
C6 N2 Cu1 118.83(16) . . ?
C10 N2 Cu1 119.17(16) . . ?
C15 N3 C11 118.8(2) . . ?
C15 N3 Cu1 125.80(19) . . ?
C11 N3 Cu1 115.32(16) . . ?
C31 N5 C32 120.0(3) . . ?
C31 N5 C33 120.4(3) . . ?
C32 N5 C33 119.6(3) . . ?
N1 C1 C2 121.9(2) . . ?
N1 C1 H1A 119.1 . . ?
C2 C1 H1A 119.1 . . ?
C3 C2 C1 119.0(2) . . ?
C3 C2 H2A 120.5 . . ?
C1 C2 H2A 120.5 . . ?
C2 C3 C4 119.9(3) . . ?
C2 C3 H3A 120.1 . . ?
C4 C3 H3A 120.1 . . ?
C5 C4 C3 118.3(2) . . ?
C5 C4 H4A 120.9 . . ?
C3 C4 H4A 120.9 . . ?
N1 C5 C4 121.9(2) . . ?
N1 C5 C6 113.9(2) . . ?
C4 C5 C6 124.2(2) . . ?
N2 C6 C7 120.8(2) . . ?
N2 C6 C5 112.5(2) . . ?
C7 C6 C5 126.7(2) . . ?
C6 C7 C8 119.4(2) . . ?
C6 C7 H7A 120.3 . . ?
C8 C7 H7A 120.3 . . ?
C7 C8 C9 118.4(2) . . ?
C7 C8 C16 120.6(2) . . ?
C9 C8 C16 121.0(2) . . ?
C10 C9 C8 119.1(2) . . ?
C10 C9 H9A 120.4 . . ?
C8 C9 H9A 120.4 . . ?
N2 C10 C9 120.8(2) . . ?
N2 C10 C11 112.1(2) . . ?
C9 C10 C11 127.1(2) . . ?
N3 C11 C12 121.9(2) . . ?
N3 C11 C10 113.7(2) . . ?
C12 C11 C10 124.4(2) . . ?
C11 C12 C13 118.2(3) . . ?
C11 C12 H12A 120.9 . . ?
C13 C12 H12A 120.9 . . ?
C14 C13 C12 119.5(3) . . ?
C14 C13 H13A 120.2 . . ?
C12 C13 H13A 120.2 . . ?
C15 C14 C13 119.6(3) . . ?
C15 C14 H14A 120.2 . . ?
C13 C14 H14A 120.2 . . ?
N3 C15 C14 122.0(3) . . ?
N3 C15 H15A 119.0 . . ?
C14 C15 H15A 119.0 . . ?
C21 C16 C17 118.0(2) . . ?
C21 C16 C8 119.8(2) . . ?
C17 C16 C8 122.1(2) . . ?
C18 C17 C16 120.8(3) . . ?
C18 C17 H17A 119.6 . . ?
C16 C17 H17A 119.6 . . ?
C17 C18 C19 120.3(3) . . ?
C17 C18 H18A 119.8 . . ?
C19 C18 H18A 119.8 . . ?
C20 C19 C18 119.5(2) . . ?
C20 C19 C22 118.4(3) . . ?
C18 C19 C22 122.0(3) . . ?
C21 C20 C19 120.4(3) . . ?
C21 C20 H20A 119.8 . . ?
C19 C20 H20A 119.8 . . ?
C20 C21 C16 120.9(3) . . ?
C20 C21 H21A 119.5 . . ?
C16 C21 H21A 119.5 . . ?
N4 C22 C19 177.0(4) . . ?
O1 C31 N5 124.8(3) . . ?
O1 C31 H31A 117.6 . . ?
N5 C31 H31A 117.6 . . ?
N5 C32 H32A 109.5 . . ?
N5 C32 H32B 109.5 . . ?
H32A C32 H32B 109.5 . . ?
N5 C32 H32C 109.5 . . ?
H32A C32 H32C 109.5 . . ?
H32B C32 H32C 109.5 . . ?
N5 C33 H33A 109.5 . . ?
N5 C33 H33B 109.5 . . ?
H33A C33 H33B 109.5 . . ?
N5 C33 H33C 109.5 . . ?
H33A C33 H33C 109.5 . . ?
H33B C33 H33C 109.5 . . ?

loop_
_geom_bond_atom_site_label_1
_geom_bond_atom_site_label_2
_geom_bond_distance
_geom_bond_site_symmetry_2
_geom_bond_publ_flag
Cu1 N2 1.9552(19) . ?
Cu1 N3 2.025(2) . ?
Cu1 N1 2.042(2) . ?
Cu1 Cl1 2.2308(7) . ?
Cu1 Cl2 2.5023(7) . ?
O1 C31 1.210(4) . ?
N1 C1 1.331(3) . ?
N1 C5 1.353(3) . ?
N2 C6 1.332(3) . ?
N2 C10 1.335(3) . ?
N3 C15 1.334(3) . ?
N3 C11 1.352(3) . ?
N4 C22 1.096(4) . ?
N5 C31 1.324(4) . ?
N5 C32 1.433(5) . ?
N5 C33 1.439(5) . ?
C1 C2 1.378(4) . ?
C1 H1A 0.9300 . ?
C2 C3 1.369(4) . ?
C2 H2A 0.9300 . ?
C3 C4 1.380(4) . ?
C3 H3A 0.9300 . ?
C4 C5 1.376(3) . ?
C4 H4A 0.9300 . ?
C5 C6 1.478(3) . ?
C6 C7 1.384(3) . ?
C7 C8 1.395(3) . ?
C7 H7A 0.9300 . ?
C8 C9 1.398(3) . ?
C8 C16 1.490(3) . ?
C9 C10 1.388(3) . ?
C9 H9A 0.9300 . ?
C10 C11 1.482(3) . ?
C11 C12 1.382(4) . ?
C12 C13 1.386(4) . ?
C12 H12A 0.9300 . ?
C13 C14 1.367(4) . ?
C13 H13A 0.9300 . ?
C14 C15 1.371(4) . ?
C14 H14A 0.9300 . ?
C15 H15A 0.9300 . ?
C16 C21 1.393(4) . ?
C16 C17 1.396(4) . ?
C17 C18 1.372(4) . ?
C17 H17A 0.9300 . ?
C18 C19 1.385(4) . ?
C18 H18A 0.9300 . ?
C19 C20 1.375(4) . ?
C19 C22 1.462(4) . ?
C20 C21 1.374(4) . ?
C20 H20A 0.9300 . ?
C21 H21A 0.9300 . ?
C31 H31A 0.9300 . ?
C32 H32A 0.9600 . ?
C32 H32B 0.9600 . ?
C32 H32C 0.9600 . ?
C33 H33A 0.9600 . ?
C33 H33B 0.9600 . ?
C33 H33C 0.9600 . ?

loop_
_geom_torsion_atom_site_label_1
_geom_torsion_atom_site_label_2
_geom_torsion_atom_site_label_3
_geom_torsion_atom_site_label_4
_geom_torsion
_geom_torsion_site_symmetry_1
_geom_torsion_site_symmetry_2
_geom_torsion_site_symmetry_3
_geom_torsion_site_symmetry_4
_geom_torsion_publ_flag
C5 N1 C1 C2 0.6(4) . . . . ?
Cu1 N1 C1 C2 -179.49(19) . . . . ?
N1 C1 C2 C3 -0.5(4) . . . . ?
C1 C2 C3 C4 -0.4(4) . . . . ?
C2 C3 C4 C5 1.2(4) . . . . ?
C1 N1 C5 C4 0.3(3) . . . . ?
Cu1 N1 C5 C4 -179.65(17) . . . . ?
C1 N1 C5 C6 -177.2(2) . . . . ?
Cu1 N1 C5 C6 2.9(2) . . . . ?
C3 C4 C5 N1 -1.2(4) . . . . ?
C3 C4 C5 C6 176.0(2) . . . . ?
C10 N2 C6 C7 -3.0(3) . . . . ?
Cu1 N2 C6 C7 167.98(16) . . . . ?
C10 N2 C6 C5 176.0(2) . . . . ?
Cu1 N2 C6 C5 -13.0(2) . . . . ?
N1 C5 C6 N2 6.1(3) . . . . ?
C4 C5 C6 N2 -171.3(2) . . . . ?
N1 C5 C6 C7 -175.0(2) . . . . ?
C4 C5 C6 C7 7.6(4) . . . . ?
N2 C6 C7 C8 1.7(3) . . . . ?
C5 C6 C7 C8 -177.2(2) . . . . ?
C6 C7 C8 C9 0.7(3) . . . . ?
C6 C7 C8 C16 -178.7(2) . . . . ?
C7 C8 C9 C10 -1.7(3) . . . . ?
C16 C8 C9 C10 177.6(2) . . . . ?
C6 N2 C10 C9 1.9(3) . . . . ?
Cu1 N2 C10 C9 -169.05(17) . . . . ?
C6 N2 C10 C11 -179.3(2) . . . . ?
Cu1 N2 C10 C11 9.7(3) . . . . ?
C8 C9 C10 N2 0.5(3) . . . . ?
C8 C9 C10 C11 -178.1(2) . . . . ?
C15 N3 C11 C12 1.9(4) . . . . ?
Cu1 N3 C11 C12 179.69(19) . . . . ?
C15 N3 C11 C10 -178.0(2) . . . . ?
Cu1 N3 C11 C10 -0.2(3) . . . . ?
N2 C10 C11 N3 -5.9(3) . . . . ?
C9 C10 C11 N3 172.8(2) . . . . ?
N2 C10 C11 C12 174.3(2) . . . . ?
C9 C10 C11 C12 -7.0(4) . . . . ?
N3 C11 C12 C13 -1.4(4) . . . . ?
C10 C11 C12 C13 178.5(2) . . . . ?
C11 C12 C13 C14 0.2(4) . . . . ?
C12 C13 C14 C15 0.3(5) . . . . ?
C11 N3 C15 C14 -1.3(4) . . . . ?
Cu1 N3 C15 C14 -178.8(2) . . . . ?
C13 C14 C15 N3 0.2(5) . . . . ?
C7 C8 C16 C21 -12.9(3) . . . . ?
C9 C8 C16 C21 167.7(2) . . . . ?
C7 C8 C16 C17 164.2(2) . . . . ?
C9 C8 C16 C17 -15.1(3) . . . . ?
C21 C16 C17 C18 1.2(4) . . . . ?
C8 C16 C17 C18 -176.0(2) . . . . ?
C16 C17 C18 C19 -0.9(4) . . . . ?
C17 C18 C19 C20 0.0(4) . . . . ?
C17 C18 C19 C22 178.1(3) . . . . ?
C18 C19 C20 C21 0.6(4) . . . . ?
C22 C19 C20 C21 -177.5(3) . . . . ?
C19 C20 C21 C16 -0.3(4) . . . . ?
C17 C16 C21 C20 -0.6(4) . . . . ?
C8 C16 C21 C20 176.7(2) . . . . ?
C32 N5 C31 O1 -2.9(5) . . . . ?
C33 N5 C31 O1 178.8(4) . . . . ?
